data_2234767
loop_
_publ_author_name
'Khorasani, Sanaz'
'Fernandes, Manuel A.'

_publ_section_title
;
 1-(Anthracen-1-yl)pyrrolidine-2,5-dione
;
_journal_coeditor_code RK2341
_journal_issue 5
_journal_name_full 'Acta Crystallographica Section E'
_journal_page_first o1503
_journal_paper_doi 10.1107/S160053681201536X
_journal_volume 68
_journal_year 2012
_chemical_formula_iupac 'C18 H13 N O2'
_chemical_formula_moiety 'C18 H13 N O2'
_chemical_formula_sum 'C18 H13 N O2'
_chemical_formula_weight 275.29
_chemical_name_common 1-succinimidoanthracene
_chemical_name_systematic
;
1-(Anthracen-1-yl)pyrrolidine-2,5-dione
;
_space_group_IT_number 33
_symmetry_cell_setting orthorhombic
_symmetry_space_group_name_Hall 'P 2c -2n'
_symmetry_space_group_name_H-M 'P n a 21'
_atom_sites_solution_hydrogens geom
_atom_sites_solution_primary direct
_atom_sites_solution_secondary difmap
_audit_creation_method SHELXL97
_cell_angle_alpha 90.00
_cell_angle_beta 90.00
_cell_angle_gamma 90.00
_cell_formula_units_Z 4
_cell_length_a 18.4179(9)
_cell_length_b 5.7697(4)
_cell_length_c 12.4403(6)
_cell_measurement_reflns_used 2466
_cell_measurement_temperature 173(2)
_cell_measurement_theta_max 26.73
_cell_measurement_theta_min 2.75
_cell_volume 1321.98(13)
_computing_cell_refinement '<i>SAINT</i> (Bruker 2005)'
_computing_data_collection '<i>APEX2</i> (Bruker 2005)'
_computing_data_reduction '<i>SAINT</i> (Bruker 2005)'
_computing_molecular_graphics
;
<i>ORTEP-3</i> (Farrugia, 1997) and <i>SCHAKAL99</i> (Keller,
1999)
;
_computing_publication_material
;
<i>WinGX</i> (Farrugia, 1999) and <i>PLATON</i> (Spek, 2009)
;
_computing_structure_refinement '<i>SHELXL97</i> (Sheldrick, 2008)'
_computing_structure_solution '<i>SHELXS97</i> (Sheldrick, 2008)'
_diffrn_ambient_temperature 173(2)
_diffrn_measured_fraction_theta_full 0.997
_diffrn_measured_fraction_theta_max 0.997
_diffrn_measurement_device_type 'Bruker APEXII CCD'
_diffrn_measurement_method '\f- and \w-scans'
_diffrn_radiation_monochromator graphite
_diffrn_radiation_source 'fine-focus sealed tube'
_diffrn_radiation_type MoK\a
_diffrn_radiation_wavelength 0.71073
_diffrn_reflns_av_R_equivalents 0.0808
_diffrn_reflns_av_sigmaI/netI 0.0516
_diffrn_reflns_limit_h_max 24
_diffrn_reflns_limit_h_min -24
_diffrn_reflns_limit_k_max 7
_diffrn_reflns_limit_k_min -7
_diffrn_reflns_limit_l_max 16
_diffrn_reflns_limit_l_min -16
_diffrn_reflns_number 10655
_diffrn_reflns_theta_full 27.99
_diffrn_reflns_theta_max 27.99
_diffrn_reflns_theta_min 2.21
_diffrn_standards_number 0
_exptl_absorpt_coefficient_mu 0.091
_exptl_absorpt_correction_type none
_exptl_crystal_colour brown
_exptl_crystal_density_diffrn 1.383
_exptl_crystal_description plate
_exptl_crystal_F_000 576
_exptl_crystal_size_max 0.49
_exptl_crystal_size_mid 0.15
_exptl_crystal_size_min 0.10
_refine_diff_density_max 0.170
_refine_diff_density_min -0.185
_refine_ls_extinction_method none
_refine_ls_goodness_of_fit_ref 0.948
_refine_ls_hydrogen_treatment constr
_refine_ls_matrix_type full
_refine_ls_number_parameters 190
_refine_ls_number_reflns 1667
_refine_ls_number_restraints 1
_refine_ls_restrained_S_all 0.947
_refine_ls_R_factor_all 0.0620
_refine_ls_R_factor_gt 0.0409
_refine_ls_shift/su_max 0.002
_refine_ls_shift/su_mean 0.000
_refine_ls_structure_factor_coef Fsqd
_refine_ls_weighting_details 'calc w=1/[\s^2^(Fo^2^)+(0.0468P)^2^] where P=(Fo^2^+2Fc^2^)/3'
_refine_ls_weighting_scheme calc
_refine_ls_wR_factor_gt 0.0822
_refine_ls_wR_factor_ref 0.0882
_reflns_number_gt 1258
_reflns_number_total 1667
_reflns_threshold_expression I>2\s(I)
_cod_data_source_file rk2341.cif
_cod_data_source_block I
_cod_database_code 2234767
_cod_database_fobs_code 2234767

loop_
_symmetry_equiv_pos_as_xyz
'x, y, z'
'-x, -y, z+1/2'
'x+1/2, -y+1/2, z'
'-x+1/2, y+1/2, z+1/2'

loop_
_atom_site_type_symbol
_atom_site_label
_atom_site_fract_x
_atom_site_fract_y
_atom_site_fract_z
_atom_site_U_iso_or_equiv
_atom_site_adp_type
_atom_site_calc_flag
_atom_site_refinement_flags
_atom_site_occupancy
_atom_site_symmetry_multiplicity
C C1 -0.12512(12) 1.0166(5) 0.33781(19) 0.0300(6) Uani d . 1 1
C C2 -0.13405(14) 1.2022(5) 0.40282(19) 0.0348(7) Uani d . 1 1
H H2 -0.1762 1.2958 0.3959 0.042 Uiso calc R 1 1
C C3 -0.08086(14) 1.2588(5) 0.4816(2) 0.0369(7) Uani d . 1 1
H H3 -0.0870 1.3914 0.5259 0.044 Uiso calc R 1 1
C C4 -0.02145(13) 1.1223(5) 0.4929(2) 0.0373(7) Uani d . 1 1
H H4 0.0131 1.1585 0.5471 0.045 Uiso calc R 1 1
C C5 -0.00952(13) 0.9262(5) 0.42571(18) 0.0313(6) Uani d . 1 1
C C6 0.05236(13) 0.7881(5) 0.43475(19) 0.0340(7) Uani d . 1 1
H H6 0.0869 0.8231 0.4891 0.041 Uiso calc R 1 1
C C7 0.06517(13) 0.6010(5) 0.3669(2) 0.0331(6) Uani d . 1 1
C C8 0.12738(13) 0.4548(5) 0.3779(2) 0.0393(7) Uani d . 1 1
H H8 0.1618 0.4860 0.4329 0.047 Uiso calc R 1 1
C C9 0.13797(14) 0.2722(6) 0.3111(2) 0.0420(7) Uani d . 1 1
H H9 0.1795 0.1764 0.3200 0.050 Uiso calc R 1 1
C C10 0.08711(14) 0.2228(6) 0.2274(2) 0.0429(7) Uani d . 1 1
H H10 0.0952 0.0961 0.1801 0.051 Uiso calc R 1 1
C C11 0.02709(13) 0.3575(5) 0.2156(2) 0.0351(7) Uani d . 1 1
H H11 -0.0065 0.3229 0.1599 0.042 Uiso calc R 1 1
C C12 0.01350(12) 0.5483(5) 0.28448(18) 0.0300(6) Uani d . 1 1
C C13 -0.04932(12) 0.6848(5) 0.27515(19) 0.0298(6) Uani d . 1 1
H H13 -0.0837 0.6496 0.2206 0.036 Uiso calc R 1 1
C C14 -0.06241(12) 0.8710(5) 0.34406(18) 0.0280(6) Uani d . 1 1
C C15 -0.19237(13) 1.1049(5) 0.16742(19) 0.0324(6) Uani d . 1 1
C C16 -0.24985(14) 0.9892(5) 0.1008(2) 0.0409(7) Uani d . 1 1
H H16A -0.2302 0.9440 0.0298 0.049 Uiso calc R 1 1
H H16B -0.2917 1.0943 0.0898 0.049 Uiso calc R 1 1
C C17 -0.27266(14) 0.7749(5) 0.1650(2) 0.0394(7) Uani d . 1 1
H H17A -0.3250 0.7813 0.1828 0.047 Uiso calc R 1 1
H H17B -0.2630 0.6316 0.1236 0.047 Uiso calc R 1 1
C C18 -0.22734(12) 0.7812(5) 0.2656(2) 0.0328(6) Uani d . 1 1
N N1 -0.17925(10) 0.9652(4) 0.25776(16) 0.0301(5) Uani d . 1 1
O O1 -0.16111(10) 1.2847(4) 0.14866(14) 0.0409(5) Uani d . 1 1
O O2 -0.23048(9) 0.6519(4) 0.34224(15) 0.0415(5) Uani d . 1 1

loop_
_atom_site_aniso_label
_atom_site_aniso_U_11
_atom_site_aniso_U_22
_atom_site_aniso_U_33
_atom_site_aniso_U_12
_atom_site_aniso_U_13
_atom_site_aniso_U_23
C1 0.0272(12) 0.0376(16) 0.0252(11) -0.0043(11) 0.0015(9) 0.0022(13)
C2 0.0324(13) 0.0423(18) 0.0298(13) 0.0020(12) 0.0038(10) 0.0024(14)
C3 0.0414(15) 0.0417(18) 0.0278(12) -0.0020(13) 0.0027(11) -0.0064(13)
C4 0.0360(14) 0.051(2) 0.0253(12) -0.0075(13) 0.0000(11) -0.0014(14)
C5 0.0294(12) 0.0421(17) 0.0223(11) -0.0043(12) 0.0000(10) 0.0022(12)
C6 0.0275(12) 0.0484(19) 0.0260(12) -0.0051(12) -0.0050(10) 0.0036(14)
C7 0.0280(12) 0.0402(18) 0.0312(13) -0.0038(12) 0.0001(10) 0.0069(13)
C8 0.0262(12) 0.050(2) 0.0419(14) -0.0011(13) -0.0026(11) 0.0111(15)
C9 0.0290(13) 0.0429(19) 0.0541(17) 0.0058(13) 0.0047(13) 0.0080(16)
C10 0.0365(15) 0.0420(19) 0.0503(17) 0.0007(14) 0.0099(13) -0.0003(17)
C11 0.0320(14) 0.0402(18) 0.0333(13) -0.0010(13) 0.0013(10) -0.0016(13)
C12 0.0260(12) 0.0353(17) 0.0287(12) -0.0020(11) 0.0030(9) 0.0051(13)
C13 0.0258(11) 0.0403(18) 0.0235(11) -0.0061(11) 0.0000(9) 0.0032(13)
C14 0.0261(11) 0.0361(16) 0.0217(11) -0.0054(11) 0.0019(9) 0.0022(12)
C15 0.0279(12) 0.0426(17) 0.0267(12) 0.0034(12) 0.0039(9) 0.0004(13)
C16 0.0381(13) 0.052(2) 0.0326(12) -0.0054(14) -0.0045(10) 0.0022(14)
C17 0.0344(13) 0.0445(18) 0.0393(14) -0.0035(12) -0.0058(11) 0.0011(14)
C18 0.0260(12) 0.0367(16) 0.0357(13) 0.0043(11) 0.0009(10) 0.0031(14)
N1 0.0257(9) 0.0377(13) 0.0269(9) 0.0010(9) -0.0007(8) 0.0015(10)
O1 0.0431(10) 0.0482(13) 0.0313(9) -0.0103(10) 0.0025(8) 0.0046(9)
O2 0.0349(9) 0.0453(12) 0.0443(11) -0.0037(9) -0.0026(8) 0.0134(10)

loop_
_atom_type_symbol
_atom_type_description
_atom_type_scat_dispersion_real
_atom_type_scat_dispersion_imag
_atom_type_scat_source
C C 0.0033 0.0016 'International Tables Vol C Tables 4.2.6.8 and 6.1.1.4'
H H 0.0000 0.0000 'International Tables Vol C Tables 4.2.6.8 and 6.1.1.4'
N N 0.0061 0.0033 'International Tables Vol C Tables 4.2.6.8 and 6.1.1.4'
O O 0.0106 0.0060 'International Tables Vol C Tables 4.2.6.8 and 6.1.1.4'

loop_
_geom_angle_atom_site_label_1
_geom_angle_atom_site_label_2
_geom_angle_atom_site_label_3
_geom_angle
C2 C1 C14 122.1(2)
C2 C1 N1 119.5(2)
C14 C1 N1 118.4(2)
C1 C2 C3 120.6(3)
C1 C2 H2 119.7
C3 C2 H2 119.7
C4 C3 C2 119.6(3)
C4 C3 H3 120.2
C2 C3 H3 120.2
C3 C4 C5 121.7(2)
C3 C4 H4 119.2
C5 C4 H4 119.2
C6 C5 C4 122.2(2)
C6 C5 C14 118.8(2)
C4 C5 C14 119.0(2)
C7 C6 C5 122.2(2)
C7 C6 H6 118.9
C5 C6 H6 118.9
C6 C7 C8 122.4(2)
C6 C7 C12 119.1(2)
C8 C7 C12 118.4(3)
C9 C8 C7 121.0(3)
C9 C8 H8 119.5
C7 C8 H8 119.5
C8 C9 C10 120.5(3)
C8 C9 H9 119.8
C10 C9 H9 119.8
C11 C10 C9 119.8(3)
C11 C10 H10 120.1
C9 C10 H10 120.1
C10 C11 C12 121.5(3)
C10 C11 H11 119.3
C12 C11 H11 119.3
C13 C12 C11 122.1(2)
C13 C12 C7 119.2(2)
C11 C12 C7 118.7(2)
C14 C13 C12 121.6(2)
C14 C13 H13 119.2
C12 C13 H13 119.2
C13 C14 C1 123.9(2)
C13 C14 C5 119.1(2)
C1 C14 C5 117.0(2)
O1 C15 N1 124.4(2)
O1 C15 C16 127.7(2)
N1 C15 C16 107.9(2)
C15 C16 C17 105.4(2)
C15 C16 H16A 110.7
C17 C16 H16A 110.7
C15 C16 H16B 110.7
C17 C16 H16B 110.7
H16A C16 H16B 108.8
C18 C17 C16 105.2(2)
C18 C17 H17A 110.7
C16 C17 H17A 110.7
C18 C17 H17B 110.7
C16 C17 H17B 110.7
H17A C17 H17B 108.8
O2 C18 N1 123.9(2)
O2 C18 C17 127.8(2)
N1 C18 C17 108.3(2)
C18 N1 C15 112.7(2)
C18 N1 C1 123.5(2)
C15 N1 C1 123.7(2)

loop_
_geom_bond_atom_site_label_1
_geom_bond_atom_site_label_2
_geom_bond_distance
C1 C2 1.352(4)
C1 C14 1.430(3)
C1 N1 1.440(3)
C2 C3 1.423(4)
C2 H2 0.9500
C3 C4 1.355(4)
C3 H3 0.9500
C4 C5 1.424(4)
C4 H4 0.9500
C5 C6 1.395(4)
C5 C14 1.443(3)
C6 C7 1.390(4)
C6 H6 0.9500
C7 C8 1.429(4)
C7 C12 1.432(3)
C8 C9 1.357(4)
C8 H8 0.9500
C9 C10 1.430(4)
C9 H9 0.9500
C10 C11 1.359(4)
C10 H10 0.9500
C11 C12 1.418(4)
C11 H11 0.9500
C12 C13 1.405(3)
C13 C14 1.395(3)
C13 H13 0.9500
C15 O1 1.209(3)
C15 N1 1.404(3)
C15 C16 1.501(4)
C16 C17 1.531(4)
C16 H16A 0.9900
C16 H16B 0.9900
C17 C18 1.505(3)
C17 H17A 0.9900
C17 H17B 0.9900
C18 O2 1.211(3)
C18 N1 1.386(3)

loop_
_geom_hbond_atom_site_label_D
_geom_hbond_atom_site_label_H
_geom_hbond_atom_site_label_A
_geom_hbond_site_symmetry_A
_geom_hbond_distance_DH
_geom_hbond_distance_HA
_geom_hbond_distance_DA
_geom_hbond_angle_DHA
_geom_hbond_publ_flag
C2 H2 O2 1_565 0.95 2.38 3.234(3) 149 y
C6 H6 O1 2_575 0.95 2.49 3.357(3) 152 y
C9 H9 O2 3 0.95 2.53 3.465(3) 167 y
C13 H13 O1 1_545 0.95 2.70 3.471(3) 139 y
C17 H17A Cg2 3_565 0.99 2.92 3.709(3) 138 y

loop_
_geom_torsion_atom_site_label_1
_geom_torsion_atom_site_label_2
_geom_torsion_atom_site_label_3
_geom_torsion_atom_site_label_4
_geom_torsion
C14 C1 C2 C3 -0.6(4)
N1 C1 C2 C3 -179.1(2)
C1 C2 C3 C4 -1.4(4)
C2 C3 C4 C5 1.9(4)
C3 C4 C5 C6 178.3(3)
C3 C4 C5 C14 -0.4(4)
C4 C5 C6 C7 -177.9(2)
C14 C5 C6 C7 0.8(4)
C5 C6 C7 C8 -178.1(3)
C5 C6 C7 C12 0.4(4)
C6 C7 C8 C9 179.4(3)
C12 C7 C8 C9 0.9(4)
C7 C8 C9 C10 0.4(4)
C8 C9 C10 C11 -1.0(4)
C9 C10 C11 C12 0.3(4)
C10 C11 C12 C13 -178.2(3)
C10 C11 C12 C7 1.1(4)
C6 C7 C12 C13 -0.9(3)
C8 C7 C12 C13 177.6(2)
C6 C7 C12 C11 179.9(2)
C8 C7 C12 C11 -1.6(4)
C11 C12 C13 C14 179.4(2)
C7 C12 C13 C14 0.2(3)
C12 C13 C14 C1 179.6(2)
C12 C13 C14 C5 0.9(3)
C2 C1 C14 C13 -176.7(2)
N1 C1 C14 C13 1.8(3)
C2 C1 C14 C5 1.9(3)
N1 C1 C14 C5 -179.5(2)
C6 C5 C14 C13 -1.4(3)
C4 C5 C14 C13 177.3(2)
C6 C5 C14 C1 179.8(2)
C4 C5 C14 C1 -1.4(3)
O1 C15 C16 C17 -177.3(2)
N1 C15 C16 C17 3.5(3)
C15 C16 C17 C18 0.6(3)
C16 C17 C18 O2 175.4(3)
C16 C17 C18 N1 -4.5(3)
O2 C18 N1 C15 -172.7(2)
C17 C18 N1 C15 7.2(3)
O2 C18 N1 C1 3.1(4)
C17 C18 N1 C1 -177.0(2)
O1 C15 N1 C18 173.9(2)
C16 C15 N1 C18 -6.9(3)
O1 C15 N1 C1 -1.8(4)
C16 C15 N1 C1 177.4(2)
C2 C1 N1 C18 -107.2(3)
C14 C1 N1 C18 74.2(3)
C2 C1 N1 C15 68.1(3)
C14 C1 N1 C15 -110.5(3)

loop_
_cod_related_entry_id
_cod_related_entry_database
_cod_related_entry_code
1 ChemSpider 10495464
